data_4131335
loop_
_publ_author_name
'Ohtawa, Masaki'
'Krambis, Michael J.'
'Cerne, Rok'
'Schkeryantz, Jeffrey M.'
'Witkin, Jeffrey M.'
'Shenvi, Ryan A.'

_publ_section_title
;
 Synthesis of (-)-11-O-Debenzoyltashironin: Neurotrophic Sesquiterpenes
 Cause Hyperexcitation.
;
_journal_issue 28
_journal_name_full 'Journal of the American Chemical Society'
_journal_page_first 9637
_journal_page_last 9644
_journal_paper_doi 10.1021/jacs.7b04206
_journal_volume 139
_journal_year 2017
_chemical_formula_moiety 'C17 H24 O6'
_chemical_formula_sum 'C17 H24 O6'
_chemical_formula_weight 324.36
_space_group_crystal_system monoclinic
_space_group_IT_number 14
_space_group_name_Hall '-P 2ybc'
_space_group_name_H-M_alt 'P 1 21/c 1'
_atom_sites_solution_hydrogens geom
_atom_sites_solution_primary dual
_audit_creation_date 2016-06-22
_audit_creation_method
;
Olex2 1.2
(compiled 2016.02.19 svn.r3266 for OlexSys, GUI svn.r5155)
;
_cell_angle_alpha 90
_cell_angle_beta 102.1460(10)
_cell_angle_gamma 90
_cell_formula_units_Z 4
_cell_length_a 8.3454(3)
_cell_length_b 25.5444(8)
_cell_length_c 7.8491(2)
_cell_measurement_reflns_used 9706
_cell_measurement_temperature 100
_cell_measurement_theta_max 69.96
_cell_measurement_theta_min 3.46
_cell_volume 1635.80(9)
_computing_molecular_graphics 'Olex2 (Dolomanov et al., 2009)'
_computing_publication_material 'Olex2 (Dolomanov et al., 2009)'
_computing_structure_refinement 'XL (Sheldrick, 2008)'
_computing_structure_solution 'XM (Sheldrick, 2008)'
_diffrn_ambient_temperature 100.0
_diffrn_measured_fraction_theta_full 0.997
_diffrn_measured_fraction_theta_max 0.996
_diffrn_measurement_device_type 'Bruker APEX-II CCD'
_diffrn_measurement_method '\f and \w scans'
_diffrn_radiation_type CuK\a
_diffrn_radiation_wavelength 1.54178
_diffrn_reflns_av_R_equivalents 0.0416
_diffrn_reflns_av_unetI/netI 0.0137
_diffrn_reflns_Laue_measured_fraction_full 0.997
_diffrn_reflns_Laue_measured_fraction_max 0.996
_diffrn_reflns_limit_h_max 10
_diffrn_reflns_limit_h_min -10
_diffrn_reflns_limit_k_max 31
_diffrn_reflns_limit_k_min -31
_diffrn_reflns_limit_l_max 9
_diffrn_reflns_limit_l_min -9
_diffrn_reflns_number 50578
_diffrn_reflns_point_group_measured_fraction_full 0.997
_diffrn_reflns_point_group_measured_fraction_max 0.996
_diffrn_reflns_theta_full 67.679
_diffrn_reflns_theta_max 70.100
_diffrn_reflns_theta_min 3.460
_diffrn_standards_number 0
_exptl_absorpt_coefficient_mu 0.824
_exptl_absorpt_correction_T_max 0.2233
_exptl_absorpt_correction_T_min 0.1987
_exptl_absorpt_correction_type multi-scan
_exptl_absorpt_process_details SADABS
_exptl_crystal_colour colourless
_exptl_crystal_colour_primary colourless
_exptl_crystal_density_diffrn 1.317
_exptl_crystal_description block
_exptl_crystal_F_000 696
_exptl_crystal_size_max 0.28
_exptl_crystal_size_mid 0.14
_exptl_crystal_size_min 0.09
_refine_diff_density_max 0.966
_refine_diff_density_min -0.482
_refine_diff_density_rms 0.223
_refine_ls_extinction_method none
_refine_ls_goodness_of_fit_ref 1.271
_refine_ls_hydrogen_treatment constr
_refine_ls_matrix_type full
_refine_ls_number_parameters 212
_refine_ls_number_reflns 3105
_refine_ls_number_restraints 0
_refine_ls_restrained_S_all 1.271
_refine_ls_R_factor_all 0.0478
_refine_ls_R_factor_gt 0.0475
_refine_ls_shift/su_max 0.001
_refine_ls_shift/su_mean 0.000
_refine_ls_structure_factor_coef Fsqd
_refine_ls_weighting_details 'w=1/[\s^2^(Fo^2^)+(0.0731P)^2^+0.4801P] where P=(Fo^2^+2Fc^2^)/3'
_refine_ls_weighting_scheme calc
_refine_ls_wR_factor_gt 0.1315
_refine_ls_wR_factor_ref 0.1317
_reflns_Friedel_coverage 0.000
_reflns_number_gt 3070
_reflns_number_total 3105
_reflns_threshold_expression 'I > 2\s(I)'
_cod_data_source_file ja7b04206_si_002.cif
_cod_data_source_block shenvi66
_cod_database_code 4131335
_shelx_space_group_comment
;
The symmetry employed for this shelxl refinement is uniquely defined
by the following loop, which should always be used as a source of
symmetry information in preference to the above space-group names.
They are only intended as comments.
;
_shelx_estimated_absorpt_t_max 0.930
_shelx_estimated_absorpt_t_min 0.802
_olex2_refinement_description
;
1. Fixed Uiso
 At 1.2 times of:
  All C(H) groups, All C(H,H) groups
 At 1.5 times of:
  All C(H,H,H) groups
2.a Ternary CH refined with riding coordinates:
 C2(H2), C15(H15)
2.b Secondary CH2 refined with riding coordinates:
 C4(H4A,H4B), C7(H7A,H7B), C10(H10A,H10B), C12(H12A,H12B), C17(H17A,H17B)
2.c Idealised Me refined as rotating group:
 C1(H1A,H1B,H1C), C6(H6A,H6B,H6C), C14(H14A,H14B,H14C), C16(H16A,H16B,H16C)
;
_shelx_shelxl_version_number 2014/7
_olex2_submission_special_instructions 'No special instructions were received'

loop_
_space_group_symop_operation_xyz
'x, y, z'
'-x, y+1/2, -z+1/2'
'-x, -y, -z'
'x, -y-1/2, z-1/2'

loop_
_atom_site_label
_atom_site_type_symbol
_atom_site_fract_x
_atom_site_fract_y
_atom_site_fract_z
_atom_site_U_iso_or_equiv
_atom_site_adp_type
_atom_site_occupancy
_atom_site_site_symmetry_order
_atom_site_calc_flag
_atom_site_refinement_flags_posn
O1 O 0.66072(14) 0.69043(4) 0.13850(14) 0.0292(3) Uani 1 1 d .
O2 O 0.51177(12) 0.72028(4) 0.32142(13) 0.0201(2) Uani 1 1 d .
O3 O 0.49926(11) 0.55791(3) 0.61073(12) 0.0159(2) Uani 1 1 d .
O4 O 0.61793(14) 0.51279(4) 0.84596(14) 0.0291(3) Uani 1 1 d .
O5 O 0.24159(13) 0.66408(5) 1.05771(13) 0.0282(3) Uani 1 1 d .
O6 O 0.05806(12) 0.70532(4) 0.85373(12) 0.0208(2) Uani 1 1 d .
C1 C 0.70825(19) 0.59331(6) 0.34455(19) 0.0269(3) Uani 1 1 d .
H1A H 0.7240 0.5862 0.2265 0.040 Uiso 1 1 calc GR
H1B H 0.6873 0.5604 0.4001 0.040 Uiso 1 1 calc GR
H1C H 0.8071 0.6098 0.4130 0.040 Uiso 1 1 calc GR
C2 C 0.56280(16) 0.62988(5) 0.33531(16) 0.0150(3) Uani 1 1 d .
H2 H 0.4660 0.6126 0.2593 0.018 Uiso 1 1 calc R
C3 C 0.58761(16) 0.68162(5) 0.25200(17) 0.0183(3) Uani 1 1 d .
C4 C 0.42527(16) 0.69872(5) 0.44796(16) 0.0148(3) Uani 1 1 d .
H4A H 0.3082 0.6931 0.3942 0.018 Uiso 1 1 calc R
H4B H 0.4328 0.7227 0.5483 0.018 Uiso 1 1 calc R
C5 C 0.51060(15) 0.64604(5) 0.50711(16) 0.0126(3) Uani 1 1 d .
C6 C 0.66271(16) 0.65696(5) 0.65114(17) 0.0176(3) Uani 1 1 d .
H6A H 0.6284 0.6710 0.7541 0.026 Uiso 1 1 calc GR
H6B H 0.7330 0.6825 0.6091 0.026 Uiso 1 1 calc GR
H6C H 0.7237 0.6243 0.6820 0.026 Uiso 1 1 calc GR
C7 C 0.25482(16) 0.58542(5) 0.41649(16) 0.0166(3) Uani 1 1 d .
H7A H 0.1932 0.6154 0.3550 0.020 Uiso 1 1 calc R
H7B H 0.2962 0.5635 0.3310 0.020 Uiso 1 1 calc R
C8 C 0.39539(15) 0.60412(5) 0.56191(15) 0.0123(3) Uani 1 1 d .
C9 C 0.52849(16) 0.54787(5) 0.78348(17) 0.0180(3) Uani 1 1 d .
C10 C 0.43676(16) 0.58603(5) 0.87347(16) 0.0163(3) Uani 1 1 d .
H10A H 0.5129 0.6117 0.9423 0.020 Uiso 1 1 calc R
H10B H 0.3777 0.5675 0.9524 0.020 Uiso 1 1 calc R
C11 C 0.31573(15) 0.61346(5) 0.72667(16) 0.0127(3) Uani 1 1 d .
C12 C 0.29063(16) 0.67153(5) 0.76615(16) 0.0145(3) Uani 1 1 d .
H12A H 0.3990 0.6887 0.8005 0.017 Uiso 1 1 calc R
H12B H 0.2302 0.6889 0.6589 0.017 Uiso 1 1 calc R
C13 C 0.19715(15) 0.67898(5) 0.90967(16) 0.0148(3) Uani 1 1 d .
C14 C -0.04173(19) 0.71394(7) 0.9819(2) 0.0285(4) Uani 1 1 d .
H14A H -0.1401 0.7337 0.9285 0.043 Uiso 1 1 calc GR
H14B H 0.0214 0.7338 1.0803 0.043 Uiso 1 1 calc GR
H14C H -0.0738 0.6801 1.0233 0.043 Uiso 1 1 calc GR
C15 C 0.14301(16) 0.58596(5) 0.67535(17) 0.0172(3) Uani 1 1 d .
H15 H 0.0605 0.6143 0.6381 0.021 Uiso 1 1 calc R
C16 C 0.0855(2) 0.55483(6) 0.8176(2) 0.0292(4) Uani 1 1 d .
H16A H 0.1577 0.5246 0.8506 0.044 Uiso 1 1 calc GR
H16B H -0.0270 0.5427 0.7738 0.044 Uiso 1 1 calc GR
H16C H 0.0890 0.5772 0.9196 0.044 Uiso 1 1 calc GR
C17 C 0.14833(16) 0.55354(5) 0.51310(18) 0.0183(3) Uani 1 1 d .
H17A H 0.1973 0.5187 0.5454 0.022 Uiso 1 1 calc R
H17B H 0.0369 0.5488 0.4407 0.022 Uiso 1 1 calc R

loop_
_atom_site_aniso_label
_atom_site_aniso_U_11
_atom_site_aniso_U_22
_atom_site_aniso_U_33
_atom_site_aniso_U_23
_atom_site_aniso_U_13
_atom_site_aniso_U_12
O1 0.0358(6) 0.0289(6) 0.0297(6) 0.0059(4) 0.0221(5) 0.0030(5)
O2 0.0293(5) 0.0144(5) 0.0206(5) 0.0042(4) 0.0145(4) 0.0025(4)
O3 0.0211(5) 0.0111(4) 0.0157(5) 0.0022(3) 0.0046(4) 0.0056(3)
O4 0.0349(6) 0.0260(6) 0.0266(6) 0.0106(4) 0.0073(4) 0.0164(5)
O5 0.0288(6) 0.0422(6) 0.0147(5) 0.0055(4) 0.0070(4) 0.0121(5)
O6 0.0188(5) 0.0285(5) 0.0164(5) -0.0008(4) 0.0065(4) 0.0069(4)
C1 0.0301(8) 0.0304(8) 0.0228(7) 0.0039(6) 0.0112(6) 0.0168(6)
C2 0.0167(6) 0.0154(6) 0.0133(6) 0.0004(4) 0.0044(5) 0.0038(5)
C3 0.0198(6) 0.0195(7) 0.0170(6) 0.0010(5) 0.0068(5) 0.0024(5)
C4 0.0207(6) 0.0120(6) 0.0143(6) 0.0025(4) 0.0092(5) 0.0017(5)
C5 0.0145(6) 0.0117(6) 0.0120(6) 0.0000(4) 0.0039(5) 0.0013(4)
C6 0.0164(6) 0.0206(7) 0.0154(6) 0.0000(5) 0.0025(5) -0.0025(5)
C7 0.0193(6) 0.0147(6) 0.0148(6) -0.0020(5) 0.0013(5) -0.0014(5)
C8 0.0151(6) 0.0093(6) 0.0125(6) 0.0013(4) 0.0026(5) 0.0027(4)
C9 0.0198(6) 0.0157(6) 0.0185(7) 0.0044(5) 0.0038(5) 0.0017(5)
C10 0.0184(6) 0.0172(6) 0.0133(6) 0.0031(5) 0.0032(5) 0.0019(5)
C11 0.0149(6) 0.0113(6) 0.0125(6) 0.0009(4) 0.0041(5) 0.0003(4)
C12 0.0175(6) 0.0124(6) 0.0149(6) 0.0003(4) 0.0063(5) 0.0008(5)
C13 0.0155(6) 0.0139(6) 0.0151(6) -0.0014(5) 0.0035(5) -0.0012(5)
C14 0.0202(7) 0.0441(9) 0.0234(7) -0.0090(6) 0.0097(6) 0.0048(6)
C15 0.0151(6) 0.0161(6) 0.0203(7) -0.0002(5) 0.0040(5) -0.0020(5)
C16 0.0301(8) 0.0318(8) 0.0284(8) -0.0006(6) 0.0121(6) -0.0142(6)
C17 0.0179(6) 0.0145(6) 0.0214(7) -0.0015(5) 0.0018(5) -0.0024(5)

loop_
_atom_type_symbol
_atom_type_description
_atom_type_scat_dispersion_real
_atom_type_scat_dispersion_imag
_atom_type_scat_source
C C 0.0181 0.0091 'International Tables Vol C Tables 4.2.6.8 and 6.1.1.4'
H H 0.0000 0.0000 'International Tables Vol C Tables 4.2.6.8 and 6.1.1.4'
O O 0.0492 0.0322 'International Tables Vol C Tables 4.2.6.8 and 6.1.1.4'

loop_
_geom_angle_atom_site_label_1
_geom_angle_atom_site_label_2
_geom_angle_atom_site_label_3
_geom_angle
C3 O2 C4 109.96(10)
C9 O3 C8 112.77(9)
C13 O6 C14 115.79(11)
H1A C1 H1B 109.5
H1A C1 H1C 109.5
H1B C1 H1C 109.5
C2 C1 H1A 109.5
C2 C1 H1B 109.5
C2 C1 H1C 109.5
C1 C2 H2 107.1
C1 C2 C5 119.16(11)
C3 C2 C1 112.20(11)
C3 C2 H2 107.1
C3 C2 C5 103.42(10)
C5 C2 H2 107.1
O1 C3 O2 121.12(12)
O1 C3 C2 128.52(13)
O2 C3 C2 110.35(11)
O2 C4 H4A 110.6
O2 C4 H4B 110.6
O2 C4 C5 105.74(10)
H4A C4 H4B 108.7
C5 C4 H4A 110.6
C5 C4 H4B 110.6
C2 C5 C8 110.97(10)
C4 C5 C2 99.53(9)
C4 C5 C8 114.12(10)
C6 C5 C2 110.28(10)
C6 C5 C4 108.64(10)
C6 C5 C8 112.55(10)
C5 C6 H6A 109.5
C5 C6 H6B 109.5
C5 C6 H6C 109.5
H6A C6 H6B 109.5
H6A C6 H6C 109.5
H6B C6 H6C 109.5
H7A C7 H7B 109.0
C8 C7 H7A 111.1
C8 C7 H7B 111.1
C17 C7 H7A 111.1
C17 C7 H7B 111.1
C17 C7 C8 103.41(10)
O3 C8 C5 105.07(9)
O3 C8 C7 105.18(9)
O3 C8 C11 103.49(9)
C5 C8 C11 120.56(10)
C7 C8 C5 115.40(10)
C7 C8 C11 105.49(10)
O3 C9 C10 110.24(10)
O4 C9 O3 121.08(12)
O4 C9 C10 128.67(12)
C9 C10 H10A 110.7
C9 C10 H10B 110.7
C9 C10 C11 105.26(10)
H10A C10 H10B 108.8
C11 C10 H10A 110.7
C11 C10 H10B 110.7
C10 C11 C8 102.73(9)
C10 C11 C12 112.67(10)
C10 C11 C15 114.23(10)
C12 C11 C8 113.96(10)
C12 C11 C15 108.96(10)
C15 C11 C8 103.95(9)
C11 C12 H12A 109.1
C11 C12 H12B 109.1
H12A C12 H12B 107.8
C13 C12 C11 112.65(10)
C13 C12 H12A 109.1
C13 C12 H12B 109.1
O5 C13 O6 123.16(12)
O5 C13 C12 125.23(12)
O6 C13 C12 111.60(10)
O6 C14 H14A 109.5
O6 C14 H14B 109.5
O6 C14 H14C 109.5
H14A C14 H14B 109.5
H14A C14 H14C 109.5
H14B C14 H14C 109.5
C11 C15 H15 106.7
C16 C15 C11 117.11(11)
C16 C15 H15 106.7
C17 C15 C11 105.61(10)
C17 C15 H15 106.7
C17 C15 C16 113.31(11)
C15 C16 H16A 109.5
C15 C16 H16B 109.5
C15 C16 H16C 109.5
H16A C16 H16B 109.5
H16A C16 H16C 109.5
H16B C16 H16C 109.5
C7 C17 C15 104.35(10)
C7 C17 H17A 110.9
C7 C17 H17B 110.9
C15 C17 H17A 110.9
C15 C17 H17B 110.9
H17A C17 H17B 108.9

loop_
_geom_bond_atom_site_label_1
_geom_bond_atom_site_label_2
_geom_bond_distance
O1 C3 1.2023(17)
O2 C3 1.3484(16)
O2 C4 1.4535(15)
O3 C8 1.4668(14)
O3 C9 1.3507(16)
O4 C9 1.2028(17)
O5 C13 1.2046(17)
O6 C13 1.3337(16)
O6 C14 1.4511(16)
C1 H1A 0.9800
C1 H1B 0.9800
C1 H1C 0.9800
C1 C2 1.5211(18)
C2 H2 1.0000
C2 C3 1.5080(18)
C2 C5 1.5575(16)
C4 H4A 0.9900
C4 H4B 0.9900
C4 C5 1.5473(16)
C5 C6 1.5373(17)
C5 C8 1.5590(16)
C6 H6A 0.9800
C6 H6B 0.9800
C6 H6C 0.9800
C7 H7A 0.9900
C7 H7B 0.9900
C7 C8 1.5309(16)
C7 C17 1.5204(18)
C8 C11 1.5916(17)
C9 C10 1.5042(18)
C10 H10A 0.9900
C10 H10B 0.9900
C10 C11 1.5327(17)
C11 C12 1.5385(16)
C11 C15 1.5778(17)
C12 H12A 0.9900
C12 H12B 0.9900
C12 C13 1.5112(17)
C14 H14A 0.9800
C14 H14B 0.9800
C14 H14C 0.9800
C15 H15 1.0000
C15 C16 1.5279(19)
C15 C17 1.5276(18)
C16 H16A 0.9800
C16 H16B 0.9800
C16 H16C 0.9800
C17 H17A 0.9900
C17 H17B 0.9900

loop_
_geom_torsion_atom_site_label_1
_geom_torsion_atom_site_label_2
_geom_torsion_atom_site_label_3
_geom_torsion_atom_site_label_4
_geom_torsion
O2 C4 C5 C2 -31.92(12)
O2 C4 C5 C6 83.39(12)
O2 C4 C5 C8 -150.13(10)
O3 C8 C11 C10 22.63(11)
O3 C8 C11 C12 144.83(10)
O3 C8 C11 C15 -96.69(10)
O3 C9 C10 C11 12.46(14)
O4 C9 C10 C11 -168.06(14)
C1 C2 C3 O1 32.7(2)
C1 C2 C3 O2 -148.07(12)
C1 C2 C5 C4 154.89(12)
C1 C2 C5 C6 40.84(16)
C1 C2 C5 C8 -84.58(14)
C2 C5 C8 O3 68.00(12)
C2 C5 C8 C7 -47.34(14)
C2 C5 C8 C11 -175.92(10)
C3 O2 C4 C5 22.83(13)
C3 C2 C5 C4 29.59(12)
C3 C2 C5 C6 -84.46(12)
C3 C2 C5 C8 150.12(10)
C4 O2 C3 O1 176.72(13)
C4 O2 C3 C2 -2.54(14)
C4 C5 C8 O3 179.47(9)
C4 C5 C8 C7 64.12(14)
C4 C5 C8 C11 -64.46(14)
C5 C2 C3 O1 162.41(14)
C5 C2 C3 O2 -18.40(14)
C5 C8 C11 C10 -94.25(12)
C5 C8 C11 C12 27.95(15)
C5 C8 C11 C15 146.42(10)
C6 C5 C8 O3 -56.13(12)
C6 C5 C8 C7 -171.47(10)
C6 C5 C8 C11 59.95(14)
C7 C8 C11 C10 132.86(10)
C7 C8 C11 C12 -104.93(11)
C7 C8 C11 C15 13.54(12)
C8 O3 C9 O4 -176.44(12)
C8 O3 C9 C10 3.07(14)
C8 C7 C17 C15 42.38(12)
C8 C11 C12 C13 173.31(10)
C8 C11 C15 C16 139.29(12)
C8 C11 C15 C17 12.09(12)
C9 O3 C8 C5 110.73(11)
C9 O3 C8 C7 -127.04(11)
C9 O3 C8 C11 -16.57(13)
C9 C10 C11 C8 -21.15(12)
C9 C10 C11 C12 -144.22(10)
C9 C10 C11 C15 90.74(12)
C10 C11 C12 C13 -70.13(14)
C10 C11 C15 C16 28.13(17)
C10 C11 C15 C17 -99.06(12)
C11 C12 C13 O5 61.50(17)
C11 C12 C13 O6 -119.64(12)
C11 C15 C17 C7 -33.68(13)
C12 C11 C15 C16 -98.85(13)
C12 C11 C15 C17 133.95(11)
C14 O6 C13 O5 -1.84(19)
C14 O6 C13 C12 179.27(11)
C15 C11 C12 C13 57.74(13)
C16 C15 C17 C7 -163.14(11)
C17 C7 C8 O3 74.76(11)
C17 C7 C8 C5 -169.96(10)
C17 C7 C8 C11 -34.27(12)
